data_4129344
loop_
_publ_author_name
'Jing, Xu'
'He, Cheng'
'Yang, Yang'
'Duan, Chunying'

_publ_section_title
;
 A metal-organic tetrahedron as a redox vehicle to encapsulate organic
 dyes for photocatalytic proton reduction.
;
_journal_issue 11
_journal_name_full 'Journal of the American Chemical Society'
_journal_page_first 3967
_journal_page_last 3974
_journal_paper_doi 10.1021/jacs.5b00832
_journal_volume 137
_journal_year 2015
_chemical_formula_sum 'C60 H50 Co4 N40 O8 S12'
_chemical_formula_weight 2079.84
_space_group_IT_number 217
_space_group_name_Hall 'I -4 2 3'
_space_group_name_H-M_alt 'I -4 3 m'
_symmetry_cell_setting cubic
_symmetry_space_group_name_H-M 'I -4 3 m'
_atom_sites_solution_hydrogens geom
_atom_sites_solution_primary direct
_atom_sites_solution_secondary difmap
_audit_creation_method SHELXL-97
_cell_angle_alpha 90.00
_cell_angle_beta 90.00
_cell_angle_gamma 90.00
_cell_formula_units_Z 2
_cell_length_a 20.8844(8)
_cell_length_b 20.8844(8)
_cell_length_c 20.8844(8)
_cell_measurement_temperature 200(2)
_cell_volume 9108.9(6)
_computing_cell_refinement 'Bruker SMART'
_computing_data_collection 'Bruker SMART'
_computing_data_reduction 'Bruker SAINT'
_computing_molecular_graphics 'Bruker SHELXTL'
_computing_publication_material 'Bruker SHELXTL'
_computing_structure_refinement 'Bruker SHELXTL'
_computing_structure_solution 'Bruker SHELXTL'
_diffrn_ambient_temperature 200(2)
_diffrn_measured_fraction_theta_full 0.965
_diffrn_measured_fraction_theta_max 0.965
_diffrn_measurement_device_type 'CCD area detector'
_diffrn_measurement_method 'phi and omega scans'
_diffrn_radiation_monochromator graphite
_diffrn_radiation_source 'fine-focus sealed tube'
_diffrn_radiation_type MoK\a
_diffrn_radiation_wavelength 0.71073
_diffrn_reflns_av_R_equivalents 0.1088
_diffrn_reflns_av_sigmaI/netI 0.0995
_diffrn_reflns_limit_h_max 24
_diffrn_reflns_limit_h_min -19
_diffrn_reflns_limit_k_max 24
_diffrn_reflns_limit_k_min -24
_diffrn_reflns_limit_l_max 23
_diffrn_reflns_limit_l_min -24
_diffrn_reflns_number 23228
_diffrn_reflns_theta_full 24.98
_diffrn_reflns_theta_max 24.98
_diffrn_reflns_theta_min 3.08
_exptl_absorpt_coefficient_mu 0.531
_exptl_absorpt_correction_type none
_exptl_crystal_colour 'black red'
_exptl_crystal_density_diffrn 0.758
_exptl_crystal_density_method 'not measured'
_exptl_crystal_description block
_exptl_crystal_F_000 2108
_exptl_crystal_size_max 0.24
_exptl_crystal_size_mid 0.22
_exptl_crystal_size_min 0.22
_refine_diff_density_max 0.203
_refine_diff_density_min -0.160
_refine_diff_density_rms 0.044
_refine_ls_abs_structure_details 'Flack H D (1983), Acta Cryst. A39, 876-881'
_refine_ls_abs_structure_Flack 0.06(6)
_refine_ls_extinction_method none
_refine_ls_goodness_of_fit_ref 1.077
_refine_ls_hydrogen_treatment constr
_refine_ls_matrix_type full
_refine_ls_number_parameters 139
_refine_ls_number_reflns 1476
_refine_ls_number_restraints 348
_refine_ls_restrained_S_all 1.087
_refine_ls_R_factor_all 0.1496
_refine_ls_R_factor_gt 0.0670
_refine_ls_shift/su_max 0.000
_refine_ls_shift/su_mean 0.000
_refine_ls_structure_factor_coef Fsqd
_refine_ls_weighting_details 'calc w=1/[\s^2^(Fo^2^)+(0.0550P)^2^+0.0000P] where P=(Fo^2^+2Fc^2^)/3'
_refine_ls_weighting_scheme calc
_refine_ls_wR_factor_gt 0.1546
_refine_ls_wR_factor_ref 0.1615
_reflns_number_gt 527
_reflns_number_total 1476
_reflns_threshold_expression >2sigma(I)
_cod_data_source_file ja5b00832_si_003.cif
_cod_data_source_block co2
_cod_original_sg_symbol_H-M I-43m
_cod_database_code 4129344

loop_
_symmetry_equiv_pos_as_xyz
'x, y, z'
'-x, -y, z'
'-x, y, -z'
'x, -y, -z'
'z, x, y'
'z, -x, -y'
'-z, -x, y'
'-z, x, -y'
'y, z, x'
'-y, z, -x'
'y, -z, -x'
'-y, -z, x'
'y, x, z'
'-y, -x, z'
'y, -x, -z'
'-y, x, -z'
'x, z, y'
'-x, z, -y'
'-x, -z, y'
'x, -z, -y'
'z, y, x'
'z, -y, -x'
'-z, y, -x'
'-z, -y, x'
'x+1/2, y+1/2, z+1/2'
'-x+1/2, -y+1/2, z+1/2'
'-x+1/2, y+1/2, -z+1/2'
'x+1/2, -y+1/2, -z+1/2'
'z+1/2, x+1/2, y+1/2'
'z+1/2, -x+1/2, -y+1/2'
'-z+1/2, -x+1/2, y+1/2'
'-z+1/2, x+1/2, -y+1/2'
'y+1/2, z+1/2, x+1/2'
'-y+1/2, z+1/2, -x+1/2'
'y+1/2, -z+1/2, -x+1/2'
'-y+1/2, -z+1/2, x+1/2'
'y+1/2, x+1/2, z+1/2'
'-y+1/2, -x+1/2, z+1/2'
'y+1/2, -x+1/2, -z+1/2'
'-y+1/2, x+1/2, -z+1/2'
'x+1/2, z+1/2, y+1/2'
'-x+1/2, z+1/2, -y+1/2'
'-x+1/2, -z+1/2, y+1/2'
'x+1/2, -z+1/2, -y+1/2'
'z+1/2, y+1/2, x+1/2'
'z+1/2, -y+1/2, -x+1/2'
'-z+1/2, y+1/2, -x+1/2'
'-z+1/2, -y+1/2, x+1/2'

loop_
_atom_site_label
_atom_site_type_symbol
_atom_site_fract_x
_atom_site_fract_y
_atom_site_fract_z
_atom_site_U_iso_or_equiv
_atom_site_adp_type
_atom_site_occupancy
_atom_site_symmetry_multiplicity
_atom_site_calc_flag
_atom_site_refinement_flags
_atom_site_disorder_group
Co1 Co 0.81765(3) 0.18235(3) 1.18235(3) 0.1441(4) Uani 1 6 d SU .
S1 S 0.82053(10) 0.28790(13) 1.17947(10) 0.1621(11) Uani 0.50 2 d SPDU 1
N1 N 0.9079(2) 0.3245(3) 1.0921(2) 0.163(3) Uani 0.50 2 d SPDU 1
H1A H 0.9043 0.3674 1.0956 0.195 Uiso 0.50 2 d SPR 1
H1B H 0.9358 0.3075 1.0642 0.195 Uiso 0.50 2 d SPR 1
C1 C 0.87223(19) 0.2763(2) 1.12777(19) 0.140(2) Uani 0.50 2 d SPDU 1
N2 N 0.8951(3) 0.2146(3) 1.1509(4) 0.132(2) Uani 0.25 1 d PDU 1
S1' S 0.85250(19) 0.2857(2) 1.20686(17) 0.1421(15) Uani 0.25 1 d PDU 2
N1' N 0.9299(5) 0.3136(6) 1.1189(6) 0.143(2) Uani 0.25 1 d PU 2
H1'A H 0.9370 0.3483 1.1435 0.172 Uiso 0.25 1 d PR 2
H1'B H 0.9496 0.3098 1.0808 0.172 Uiso 0.25 1 d PR 2
C1' C 0.8861(5) 0.2856(3) 1.1409(4) 0.138(3) Uani 0.25 1 d PDU 2
N2' N 0.9027(3) 0.2214(3) 1.1630(4) 0.138(2) Uani 0.25 1 d PDU 2
N3 N 0.9609(3) 0.2009(2) 1.1295(3) 0.1256(18) Uani 0.50 1 d PDU .
C2 C 0.9803(2) 0.14567(15) 1.14568(15) 0.1002(16) Uani 1 2 d S .
H2A H 0.9566 0.1210 1.1758 0.120 Uiso 0.50 1 d PR .
C3 C 1.0388(2) 0.12081(13) 1.12081(13) 0.0839(13) Uani 1 2 d S .
C4 C 1.06463(13) 0.06463(13) 1.14709(18) 0.0809(13) Uani 1 2 d S .
H4A H 1.0458 0.0458 1.1846 0.097 Uiso 1 2 d SR .
O1 O 0.7550(5) 0.4732(7) 1.2450(5) 0.251(4) Uani 0.33 2 d SPDU .
C11 C 0.7880(6) 0.4566(4) 1.2935(3) 0.183(4) Uani 0.17 1 d PDU .
H11A H 0.8311 0.4568 1.2775 0.219 Uiso 0.17 1 d PR .
C12 C 0.8222(5) 0.4352(5) 1.4107(3) 0.114(3) Uani 0.17 1 d PDU .
H12A H 0.8394 0.4763 1.3995 0.172 Uiso 0.17 1 d PR .
H12B H 0.8564 0.4071 1.4071 0.172 Uiso 0.33 2 d SPR .
H12C H 0.7927 0.4399 1.4398 0.172 Uiso 0.33 2 d SPR .
C13 C 0.7632(5) 0.3488(3) 1.3488(3) 0.153(4) Uani 0.33 2 d SPDU .
H13A H 0.7430 0.3367 1.3124 0.230 Uiso 0.17 1 d PR .
H13B H 0.7317 0.3506 1.3853 0.230 Uiso 0.17 1 d PR .
H13C H 0.7954 0.3178 1.3628 0.230 Uiso 0.17 1 d PR .
N4 N 0.7913(6) 0.4139(3) 1.3500(3) 0.175(4) Uani 0.17 1 d PDU .
O1W O 0.8812(4) 0.4467(5) 1.1188(4) 0.243(6) Uani 0.33 2 d SPU .

loop_
_atom_site_aniso_label
_atom_site_aniso_U_11
_atom_site_aniso_U_22
_atom_site_aniso_U_33
_atom_site_aniso_U_23
_atom_site_aniso_U_13
_atom_site_aniso_U_12
Co1 0.1441(4) 0.1441(4) 0.1441(4) -0.0424(4) 0.0424(4) 0.0424(4)
S1 0.1781(15) 0.1301(19) 0.1781(15) -0.0521(13) -0.002(2) 0.0521(13)
N1 0.182(4) 0.124(6) 0.182(4) -0.033(4) -0.023(5) 0.033(4)
C1 0.147(3) 0.128(4) 0.147(3) -0.041(3) -0.003(4) 0.041(3)
N2 0.148(4) 0.116(4) 0.133(4) -0.040(3) 0.006(4) 0.044(4)
S1' 0.134(3) 0.146(3) 0.146(3) -0.064(2) -0.017(2) 0.051(2)
N1' 0.155(4) 0.130(4) 0.144(4) -0.041(4) -0.023(4) 0.034(4)
C1' 0.144(5) 0.128(5) 0.142(5) -0.038(4) -0.012(5) 0.039(4)
N2' 0.152(4) 0.116(4) 0.145(4) -0.043(4) 0.005(4) 0.043(4)
N3 0.127(4) 0.118(3) 0.132(4) -0.022(3) -0.021(3) 0.035(3)
C2 0.102(3) 0.099(2) 0.099(2) -0.013(3) -0.0099(19) -0.0099(19)
C3 0.090(3) 0.0808(17) 0.0808(17) -0.014(2) 0.0033(16) 0.0033(16)
C4 0.0883(17) 0.0883(17) 0.066(3) -0.0115(15) -0.0115(15) -0.009(3)
O1 0.242(5) 0.269(8) 0.242(5) -0.038(5) -0.008(8) 0.038(5)
C11 0.151(6) 0.207(7) 0.191(7) -0.061(6) -0.006(6) 0.052(6)
C12 0.073(5) 0.132(6) 0.139(6) -0.085(5) 0.018(5) 0.042(5)
C13 0.114(6) 0.173(5) 0.173(5) -0.083(6) 0.031(4) 0.031(4)
N4 0.140(6) 0.194(6) 0.191(6) -0.052(6) 0.033(6) 0.060(6)
O1W 0.326(9) 0.076(8) 0.326(9) -0.020(5) 0.151(12) 0.020(5)

loop_
_atom_type_symbol
_atom_type_description
_atom_type_scat_dispersion_real
_atom_type_scat_dispersion_imag
_atom_type_scat_source
C C 0.0033 0.0016 'International Tables Vol C Tables 4.2.6.8 and 6.1.1.4'
H H 0.0000 0.0000 'International Tables Vol C Tables 4.2.6.8 and 6.1.1.4'
N N 0.0061 0.0033 'International Tables Vol C Tables 4.2.6.8 and 6.1.1.4'
O O 0.0106 0.0060 'International Tables Vol C Tables 4.2.6.8 and 6.1.1.4'
S S 0.1246 0.1234 'International Tables Vol C Tables 4.2.6.8 and 6.1.1.4'
Co Co 0.3494 0.9721 'International Tables Vol C Tables 4.2.6.8 and 6.1.1.4'

loop_
_geom_angle_atom_site_label_1
_geom_angle_atom_site_label_2
_geom_angle_atom_site_label_3
_geom_angle
_geom_angle_site_symmetry_1
_geom_angle_site_symmetry_3
N2 Co1 N2 42.6(5) 17_546 7_766
N2 Co1 N2 97.7(3) 17_546 14_665
N2 Co1 N2 60.3(4) 7_766 14_665
N2 Co1 N2 60.3(4) 17_546 .
N2 Co1 N2 97.7(3) 7_766 .
N2 Co1 N2 119.9(5) 14_665 .
N2 Co1 N2 119.9(5) 17_546 10_647
N2 Co1 N2 97.7(3) 7_766 10_647
N2 Co1 N2 42.6(5) 14_665 10_647
N2 Co1 N2 97.7(3) . 10_647
N2 Co1 N2 97.7(3) 17_546 23_757
N2 Co1 N2 119.9(5) 7_766 23_757
N2 Co1 N2 97.7(3) 14_665 23_757
N2 Co1 N2 42.6(5) . 23_757
N2 Co1 N2 60.3(4) 10_647 23_757
N2 Co1 N2' 9.1(4) 17_546 17_546
N2 Co1 N2' 50.6(3) 7_766 17_546
N2 Co1 N2' 106.8(3) 14_665 17_546
N2 Co1 N2' 56.4(3) . 17_546
N2 Co1 N2' 127.0(3) 10_647 17_546
N2 Co1 N2' 96.5(3) 23_757 17_546
N2 Co1 N2' 50.6(3) 17_546 7_766
N2 Co1 N2' 9.1(4) 7_766 7_766
N2 Co1 N2' 56.4(3) 14_665 7_766
N2 Co1 N2' 106.8(3) . 7_766
N2 Co1 N2' 96.5(3) 10_647 7_766
N2 Co1 N2' 127.0(3) 23_757 7_766
N2' Co1 N2' 58.1(5) 17_546 7_766
N2 Co1 N2' 56.4(3) 17_546 .
N2 Co1 N2' 96.5(3) 7_766 .
N2 Co1 N2' 127.0(3) 14_665 .
N2 Co1 N2' 9.1(4) . .
N2 Co1 N2' 106.8(3) 10_647 .
N2 Co1 N2' 50.6(3) 23_757 .
N2' Co1 N2' 51.2(5) 17_546 .
N2' Co1 N2' 105.4(2) 7_766 .
N2 Co1 N2' 96.5(3) 17_546 14_665
N2 Co1 N2' 56.4(3) 7_766 14_665
N2 Co1 N2' 9.1(4) 14_665 14_665
N2 Co1 N2' 127.0(3) . 14_665
N2 Co1 N2' 50.6(3) 10_647 14_665
N2 Co1 N2' 106.8(3) 23_757 14_665
N2' Co1 N2' 105.4(2) 17_546 14_665
N2' Co1 N2' 51.2(5) 7_766 14_665
N2' Co1 N2' 133.3(4) . 14_665
N2 Co1 N2' 127.0(3) 17_546 10_647
N2 Co1 N2' 106.8(3) 7_766 10_647
N2 Co1 N2' 50.6(3) 14_665 10_647
N2 Co1 N2' 96.5(3) . 10_647
N2 Co1 N2' 9.1(4) 10_647 10_647
N2 Co1 N2' 56.4(3) 23_757 10_647
N2' Co1 N2' 133.3(4) 17_546 10_647
N2' Co1 N2' 105.4(2) 7_766 10_647
N2' Co1 N2' 105.4(2) . 10_647
N2' Co1 N2' 58.1(5) 14_665 10_647
N2 Co1 N2' 106.8(3) 17_546 23_757
N2 Co1 N2' 127.0(3) 7_766 23_757
N2 Co1 N2' 96.5(3) 14_665 23_757
N2 Co1 N2' 50.6(3) . 23_757
N2 Co1 N2' 56.4(3) 10_647 23_757
N2 Co1 N2' 9.1(4) 23_757 23_757
N2' Co1 N2' 105.4(2) 17_546 23_757
N2' Co1 N2' 133.3(4) 7_766 23_757
N2' Co1 N2' 58.1(5) . 23_757
N2' Co1 N2' 105.4(2) 14_665 23_757
N2' Co1 N2' 51.2(5) 10_647 23_757
C1 S1 Co1 83.2(2) . .
C1 N1 H1A 127.1 . .
C1 N1 H1B 112.9 . .
H1A N1 H1B 120.0 . .
C1 N1 H1'A 94.6 . .
H1A N1 H1'A 66.4 . .
H1B N1 H1'A 112.0 . .
C1 N1 H1'B 111.8 . .
H1A N1 H1'B 114.5 . .
H1B N1 H1'B 28.1 . .
H1'A N1 H1'B 84.4 . .
N1 C1 N2 127.8(5) . 23_757
N1 C1 N2 127.8(5) . .
N2 C1 N2 55.6(6) 23_757 .
N1 C1 S1 127.3(5) . .
N2 C1 S1 97.8(4) 23_757 .
N2 C1 S1 97.8(4) . .
N2 N2 C1 62.2(3) 23_757 .
N2 N2 N3 116.4(4) 23_757 .
C1 N2 N3 112.2(5) . .
N2 N2 Co1 68.7(2) 23_757 .
C1 N2 Co1 98.7(4) . .
N3 N2 Co1 147.4(5) . .
N2 N2 N2 120.000(6) 23_757 17_546
C1 N2 N2 149.3(4) . 17_546
N3 N2 N2 94.4(3) . 17_546
Co1 N2 N2 59.8(2) . 17_546
C1' S1' S1' 72.0(4) . 23_757
C1' S1' N2' 48.0(3) . .
S1' S1' N2' 92.7(3) 23_757 .
C1' S1' C1' 22.9(6) . 23_757
S1' S1' C1' 49.1(2) 23_757 23_757
N2' S1' C1' 59.2(3) . 23_757
C1' S1' S1' 129.0(3) . 17_546
S1' S1' S1' 120.000(3) 23_757 17_546
N2' S1' S1' 81.0(3) . 17_546
C1' S1' S1' 134.8(2) 23_757 17_546
C1' S1' Co1 86.8(3) . .
S1' S1' Co1 67.94(10) 23_757 .
N2' S1' Co1 54.8(2) . .
C1' S1' Co1 78.6(2) 23_757 .
S1' S1' Co1 60.09(9) 17_546 .
C1' N1' N1' 74.1(7) . 23_757
C1' N1' C1' 28.7(8) . 23_757
N1' N1' C1' 45.4(6) 23_757 23_757
C1' N1' H1A 104.4 . .
N1' N1' H1A 57.3 23_757 .
C1' N1' H1A 85.1 23_757 .
C1' N1' H1B 114.3 . .
N1' N1' H1B 51.5 23_757 .
C1' N1' H1B 89.6 23_757 .
H1A N1' H1B 77.1 . .
C1' N1' H1'A 107.8 . .
N1' N1' H1'A 121.3 23_757 .
C1' N1' H1'A 119.1 23_757 .
H1A N1' H1'A 66.2 . .
H1B N1' H1'A 129.4 . .
C1' N1' H1'B 130.9 . .
N1' N1' H1'B 72.4 23_757 .
C1' N1' H1'B 109.5 23_757 .
H1A N1' H1'B 86.3 . .
H1B N1' H1'B 21.1 . .
H1'A N1' H1'B 120.0 . .
C1' C1' N1' 105.9(7) 23_757 .
C1' C1' N2' 113.0(5) 23_757 .
N1' C1' N2' 113.3(10) . .
C1' C1' S1' 108.0(4) 23_757 .
N1' C1' S1' 134.2(9) . .
N2' C1' S1' 80.0(5) . .
C1' C1' N1' 45.4(6) 23_757 23_757
N1' C1' N1' 60.5(10) . 23_757
N2' C1' N1' 130.3(8) . 23_757
S1' C1' N1' 142.8(8) . 23_757
C1' C1' N2' 44.5(3) 23_757 23_757
N1' C1' N2' 125.3(8) . 23_757
N2' C1' N2' 68.6(7) . 23_757
S1' C1' N2' 100.5(5) . 23_757
N1' C1' N2' 77.4(6) 23_757 23_757
C1' C1' S1' 49.1(3) 23_757 23_757
N1' C1' S1' 143.2(8) . 23_757
N2' C1' S1' 102.4(6) . 23_757
S1' C1' S1' 59.0(4) . 23_757
N1' C1' S1' 90.0(6) 23_757 23_757
N2' C1' S1' 60.1(4) 23_757 23_757
C1' N2' N3 108.3(6) . .
C1' N2' N2' 150.8(4) . 17_546
N3 N2' N2' 97.5(4) . 17_546
C1' N2' C1' 22.5(6) . 23_757
N3 N2' C1' 110.0(6) . 23_757
N2' N2' C1' 150.8(3) 17_546 23_757
C1' N2' S1' 51.9(4) . .
N3 N2' S1' 151.4(6) . .
N2' N2' S1' 99.0(3) 17_546 .
C1' N2' S1' 60.7(3) 23_757 .
C1' N2' Co1 103.2(5) . .
N3 N2' Co1 135.6(5) . .
N2' N2' Co1 64.4(2) 17_546 .
C1' N2' Co1 88.4(4) 23_757 .
S1' N2' Co1 72.9(3) . .
C2 N3 N2' 113.8(5) . .
C2 N3 N2 113.3(5) . .
N2' N3 N2 12.9(5) . .
N3 C2 N3 112.5(6) . 17_546
N3 C2 C3 120.6(3) . .
N3 C2 C3 120.6(3) 17_546 .
N3 C2 H2A 120.1 . .
N3 C2 H2A 24.3 17_546 .
C3 C2 H2A 119.3 . .
C4 C3 C4 120.5(4) . 9_645
C4 C3 C2 119.4(2) . .
C4 C3 C2 119.4(2) 9_645 .
C3 C4 C3 119.3(4) . 5_546
C3 C4 H4A 120.3 . .
C3 C4 H4A 120.3 5_546 .
C11 O1 C11 141.8(16) 23_757 .
O1 C11 N4 145.4(13) . .
O1 C11 H11A 103.3 . .
N4 C11 H11A 103.7 . .
C12 C12 N4 113.0(4) 17_546 .
C12 C12 N4 46.4(3) 17_546 17_546
N4 C12 N4 66.6(5) . 17_546
C12 C12 H12A 143.6 17_546 .
N4 C12 H12A 102.8 . .
N4 C12 H12A 167.7 17_546 .
C12 C12 H12B 67.1 17_546 .
N4 C12 H12B 94.4 . .
N4 C12 H12B 70.9 17_546 .
H12A C12 H12B 104.9 . .
C12 C12 H12C 65.5 17_546 .
N4 C12 H12C 108.8 . .
N4 C12 H12C 80.8 17_546 .
H12A C12 H12C 109.5 . .
H12B C12 H12C 132.2 . .
N4 C13 N4 79.2(7) . 17_546
N4 C13 H13A 117.1 . .
N4 C13 H13A 163.7 17_546 .
N4 C13 H13B 102.2 . .
N4 C13 H13B 64.0 17_546 .
H13A C13 H13B 110.0 . .
N4 C13 H13C 109.3 . .
N4 C13 H13C 57.7 17_546 .
H13A C13 H13C 112.7 . .
H13B C13 H13C 104.3 . .
C11 N4 C13 121.4(6) . .
C11 N4 C12 121.2(7) . .
C13 N4 C12 117.3(6) . .
C11 N4 N4 171.6(4) . 17_546
C13 N4 N4 50.4(3) . 17_546
C12 N4 N4 67.0(4) . 17_546
C11 N4 C12 141.8(6) . 17_546
C13 N4 C12 96.8(5) . 17_546
C12 N4 C12 20.6(5) . 17_546
N4 N4 C12 46.4(3) 17_546 17_546

loop_
_geom_bond_atom_site_label_1
_geom_bond_atom_site_label_2
_geom_bond_distance
_geom_bond_site_symmetry_2
Co1 N2 1.872(7) 17_546
Co1 N2 1.872(7) 7_766
Co1 N2 1.872(7) 14_665
Co1 N2 1.872(7) .
Co1 N2 1.872(7) 10_647
Co1 N2 1.872(7) 23_757
Co1 N2' 1.995(7) 17_546
Co1 N2' 1.995(7) 7_766
Co1 N2' 1.995(7) .
Co1 N2' 1.995(7) 14_665
Co1 N2' 1.995(7) 10_647
Co1 N2' 1.995(7) 23_757
S1 C1 1.546(6) .
N1 C1 1.457(7) .
N1 H1A 0.9001 .
N1 H1B 0.9001 .
N1 H1'A 1.3288 .
N1 H1'B 0.9543 .
C1 N2 1.457(7) 23_757
C1 N2 1.457(7) .
N2 N2 1.359(15) 23_757
N2 N3 1.471(8) .
N2 N2 1.882(14) 17_546
S1' C1' 1.546(7) .
S1' S1' 1.753(8) 23_757
S1' N2' 1.934(8) .
S1' C1' 1.946(10) 23_757
S1' S1' 2.328(8) 17_546
N1' C1' 1.180(14) .
N1' N1' 1.44(2) 23_757
N1' C1' 1.594(13) 23_757
N1' H1A 1.3343 .
N1' H1B 1.1573 .
N1' H1'A 0.9000 .
N1' H1'B 0.8999 .
C1' C1' 0.80(2) 23_757
C1' N2' 1.459(8) .
C1' N1' 1.594(13) 23_757
C1' N2' 1.916(11) 23_757
C1' S1' 1.946(10) 23_757
N2' N3 1.467(9) .
N2' N2' 1.725(15) 17_546
N2' C1' 1.916(11) 23_757
N3 C2 1.268(5) .
C2 N3 1.268(5) 17_546
C2 C3 1.426(6) .
C2 H2A 0.9523 .
C3 C4 1.403(3) .
C3 C4 1.403(3) 9_645
C4 C3 1.403(3) 5_546
C4 H4A 0.9599 .
O1 C11 1.273(7) 23_757
O1 C11 1.273(7) .
C11 N4 1.480(8) .
C11 H11A 0.9600 .
C12 C12 0.724(18) 17_546
C12 N4 1.490(8) .
C12 N4 1.894(11) 17_546
C12 H12A 0.9600 .
C12 H12B 0.9274 .
C12 H12C 0.8706 .
C13 N4 1.481(8) .
C13 N4 1.481(8) 17_546
C13 H13A 0.9053 .
C13 H13B 1.0079 .
C13 H13C 0.9773 .
N4 N4 1.888(14) 17_546
N4 C12 1.894(11) 17_546
